data_1568620
loop_
_publ_author_name
'Guo, Jing'
'Zhang, Kaihua'
'Wang, Yanpei'
'Wei, Haipeng'
'Xiao, Wang'
'Yang, Kun'
'Zeng, Zebing'

_publ_section_title
;
 Fully-fused boron-doped olympicenes: modular synthesis, tunable
 optoelectronic properties, and one-electron reduction.
;
_journal_issue 15
_journal_name_full 'Chemical science'
_journal_page_first 4158
_journal_page_last 4165
_journal_paper_doi 10.1039/d3sc00342f
_journal_volume 14
_journal_year 2023
_chemical_formula_moiety '3(C30 H17 B Br2)'
_chemical_formula_sum 'C90 H51 B3 Br6'
_chemical_formula_weight 1644.20
_space_group_crystal_system triclinic
_space_group_IT_number 1
_space_group_name_Hall 'P 1'
_space_group_name_H-M_alt 'P 1'
_atom_sites_solution_hydrogens geom
_atom_sites_solution_primary dual
_audit_creation_date 2019-03-18
_audit_creation_method
;
Olex2 1.2
(compiled 2018.05.29 svn.r3508 for OlexSys, GUI svn.r5506)
;
_audit_update_record
;
2023-03-06 deposited with the CCDC.	2023-03-07 downloaded from the CCDC.
;
_cell_angle_alpha 74.925(2)
_cell_angle_beta 89.781(2)
_cell_angle_gamma 89.984(2)
_cell_formula_units_Z 1
_cell_length_a 10.2031(2)
_cell_length_b 11.8054(3)
_cell_length_c 16.1220(4)
_cell_measurement_reflns_used 11538
_cell_measurement_temperature 100.00(10)
_cell_measurement_theta_max 71.6080
_cell_measurement_theta_min 3.8870
_cell_volume 1875.08(8)
_computing_cell_refinement 'CrysAlisPro 1.171.38.46 (Rigaku OD, 2015)'
_computing_data_collection 'CrysAlisPro 1.171.38.46 (Rigaku OD, 2015)'
_computing_data_reduction 'CrysAlisPro 1.171.38.46 (Rigaku OD, 2015)'
_computing_molecular_graphics 'Olex2 (Dolomanov et al., 2009)'
_computing_publication_material 'Olex2 (Dolomanov et al., 2009)'
_computing_structure_refinement 'ShelXL (Sheldrick, 2015)'
_computing_structure_solution 'ShelXT (Sheldrick, 2015)'
_diffrn_ambient_environment N~2~
_diffrn_ambient_temperature 100.00(10)
_diffrn_detector 'CCD plate'
_diffrn_detector_area_resol_mean 8.0697
_diffrn_detector_type EosS2
_diffrn_measured_fraction_theta_full 0.998
_diffrn_measured_fraction_theta_max 0.998
_diffrn_measurement_details
;
List of Runs (angles in degrees, time in seconds):

  # Type    Start    End  Width  t~exp~   \w     \q     \k     \f   Frames
#--------------------------------------------------------------------------
  1  \w   -106.00 -23.00   1.00    6.00    --  -34.48 -19.00 -30.00   83
  2  \w     18.00 102.00   1.00    6.00    --   34.48  57.00 -60.00   84
  3  \w     46.00  88.00   1.00    6.00    --   34.48-125.00-120.00   42
  4  \w    -32.00  41.00   1.00    6.00    --   34.48 -57.00-180.00   73
  5  \w     22.00  64.00   1.00    6.00    --   34.48  38.00 150.00   42
  6  \w     27.00  78.00   1.00    6.00    --   34.48-129.00  28.00   51
  7  \w     23.00 102.00   1.00    6.00    --   34.48  38.00  90.00   79
  8  \w     29.00  73.00   1.00    6.00    --   34.48 -99.00  90.00   44
  9  \w     42.00 100.00   1.00    6.00    --   34.48  57.00 150.00   58
 10  \w     57.00 120.00   1.00   24.00    --  105.88 -61.00 -30.00   63
 11  \w    100.00 165.00   1.00   24.00    --  105.88  61.00 -90.00   65
 12  \w     37.00 102.00   1.00   24.00    --  105.88 -94.00 120.00   65
 13  \w     64.00 116.00   1.00   24.00    --  105.88-111.00 -30.00   52
 14  \w     55.00 109.00   1.00   24.00    --  105.88 -94.00-150.00   54
 15  \w    100.00 127.00   1.00   24.00    --  105.88 111.00 120.00   27
 16  \w     36.00 116.00   1.00   24.00    --  105.88 -30.00  90.00   80
 17  \w    120.00 162.00   1.00   24.00    --  105.88  45.00 120.00   42
 18  \w    119.00 148.00   1.00   24.00    --  105.88 178.00-180.00   29
 19  \w     84.00 120.00   1.00   24.00    --  105.88  30.00 -90.00   36
 20  \w     80.00 106.00   1.00   24.00    --  105.88 178.00-180.00   26
 21  \w     60.00 122.00   1.00   24.00    --  105.88 -45.00-120.00   62
 22  \w    141.00 174.00   1.00   24.00    --  105.88 111.00 120.00   33
 23  \w     37.00 112.00   1.00   24.00    --  105.88 -45.00-180.00   75
 24  \w     65.00 111.00   1.00   24.00    --  105.88 -61.00  90.00   46
 25  \w     37.00 139.00   1.00   24.00    --  105.88 -15.00 -60.00  102
 26  \w   -100.00 -56.00   1.00    7.50    --  -34.98 -57.00 -90.00   44
 27  \w    -49.00 -18.00   1.00    7.50    --  -34.98 -57.00 -90.00   31
 28  \w    -14.00  36.00   1.00    7.50    --  -34.98  19.00 -30.00   50
 29  \w    -38.00  36.00   1.00    7.50    --  -34.98  19.00  60.00   74
 30  \w     -1.00  24.00   1.00    7.50    --   34.98  94.00 -20.43   25
 31  \w      3.00  53.00   1.00    7.50    --   34.98 -99.00 -90.00   50
 32  \w     23.00  63.00   1.00    7.50    --   34.98-125.00  60.00   40
 33  \w     -1.00  49.00   1.00    7.50    --   34.98 -57.00  90.00   50
 34  \w      6.00  31.00   1.00    7.50    --   40.00  90.00 -39.46   25
 35  \w      7.00  32.00   1.00    7.50    --   40.00  88.00 145.33   25
 36  \w     14.00  43.00   1.00    7.50    --   44.00  82.00-103.77   29
 37  \w     16.00  41.00   1.00    7.50    --   44.00  80.00  91.71   25
 38  \w     20.00  45.00   1.00    7.50    --   48.00  80.00 169.27   25
 39  \w     18.00  43.00   1.00    7.50    --   48.00  82.00 -60.19   25
 40  \w     18.00  44.00   1.00    7.50    --   48.00  82.00  52.92   26
 41  \w     92.00 119.00   1.00    7.50    --   52.00  76.00 144.24   27
 42  \w     27.00  67.00   1.00    7.50    --   52.00  76.00 144.24   40
 43  \w     29.00  54.00   1.00    7.50    --   56.00  77.00   2.09   25
 44  \w     98.00 123.00   1.00    7.50    --   56.00  75.00  30.53   25
 45  \w     32.00  77.00   1.00    7.50    --   56.00  75.00  30.53   45
 46  \w     29.00  55.00   1.00    7.50    --   56.00  77.00 101.34   26
 47  \w     32.00  83.00   1.00    7.50    --   56.00  76.00-110.56   51
 48  \w     29.00  61.00   1.00    7.50    --   56.00  77.00 -46.38   32
 49  \w     30.00  62.00   1.00    7.50    --   56.00  75.00-154.74   32
 50  \w     30.00  80.00   1.00    7.50    --   56.00  75.00 122.16   50
 51  \w     67.00 103.00   1.00    7.50    --   56.00  77.00 -46.38   36
 52  \w     54.00  82.00   1.00   30.00    --   76.00  69.00-141.36   28
 53  \w     93.00 143.00   1.00   30.00    --   76.00  69.00-141.36   50
 54  \w     79.00 112.00   1.00   30.00    --  105.25  77.00 150.00   33
 55  \w     79.00 108.00   1.00   30.00    --  105.25  77.00-150.00   29
 56  \w     79.00 105.00   1.00   30.00    --  105.25  77.00-120.00   26
 57  \w     79.00 104.00   1.00   30.00    --  105.25  77.00 -30.00   25
 58  \w     79.00 105.00   1.00   30.00    --  105.25  77.00  30.00   26
 59  \w     79.00 105.00   1.00   30.00    --  105.25  77.00 120.00   26
 60  \w     79.00 105.00   1.00   30.00    --  105.25  77.00  60.00   26
 61  \w     79.00 110.00   1.00   30.00    --  105.25  77.00 -90.00   31
 62  \w     87.00 154.00   1.00   30.00    --  105.25  61.00  30.00   67
 63  \w     79.00 124.00   1.00   30.00    --  105.25  77.00-180.00   45
 64  \w     87.00 145.00   1.00   30.00    --  105.25  61.00 -30.00   58
 65  \w     79.00 105.00   1.00   30.00    --  105.25  77.00   0.00   26
 66  \w     87.00 159.00   1.00   30.00    --  105.25  61.00  60.00   72
 67  \w     87.00 154.00   1.00   30.00    --  105.25  61.00   0.00   67
 68  \w     87.00 153.00   1.00   30.00    --  105.25  61.00  90.00   66
 69  \w     88.00 114.00   1.00   30.00    --  105.25  61.00 150.00   26
 70  \w     79.00 131.00   1.00   30.00    --  105.25  77.00 -60.00   52
 71  \w     79.00 104.00   1.00   30.00    --  105.25  77.00  90.00   25
 72  \w     88.00 114.00   1.00   30.00    --  105.25  61.00 -90.00   26
 73  \w     87.00 114.00   1.00   30.00    --  105.25  61.00 120.00   27
;
_diffrn_measurement_device 'four-circle diffractometer'
_diffrn_measurement_device_type 'SuperNova, Dual, Cu at zero, EosS2'
_diffrn_measurement_method '\w scans'
_diffrn_orient_matrix_type 'CrysAlisPro convention (1999,Acta A55,543-557)'
_diffrn_orient_matrix_UB_11 0.0390555000
_diffrn_orient_matrix_UB_12 -0.1280773000
_diffrn_orient_matrix_UB_13 0.0420753000
_diffrn_orient_matrix_UB_21 -0.0258180000
_diffrn_orient_matrix_UB_22 0.0195294000
_diffrn_orient_matrix_UB_23 0.0894723000
_diffrn_orient_matrix_UB_31 -0.1435494000
_diffrn_orient_matrix_UB_32 -0.0384648000
_diffrn_orient_matrix_UB_33 -0.0042398000
_diffrn_radiation_monochromator mirror
_diffrn_radiation_probe x-ray
_diffrn_radiation_type CuK\a
_diffrn_radiation_wavelength 1.54184
_diffrn_reflns_av_R_equivalents 0.0492
_diffrn_reflns_av_unetI/netI 0.0770
_diffrn_reflns_Laue_measured_fraction_full 0.998
_diffrn_reflns_Laue_measured_fraction_max 0.998
_diffrn_reflns_limit_h_max 11
_diffrn_reflns_limit_h_min -12
_diffrn_reflns_limit_k_max 13
_diffrn_reflns_limit_k_min -13
_diffrn_reflns_limit_l_max 18
_diffrn_reflns_limit_l_min -18
_diffrn_reflns_number 25099
_diffrn_reflns_point_group_measured_fraction_full 0.905
_diffrn_reflns_point_group_measured_fraction_max 0.905
_diffrn_reflns_theta_full 65.085
_diffrn_reflns_theta_max 65.085
_diffrn_reflns_theta_min 3.878
_diffrn_source 'micro-focus sealed X-ray tube'
_diffrn_source_type 'SuperNova (Cu) X-ray Source'
_exptl_absorpt_coefficient_mu 4.216
_exptl_absorpt_correction_T_max 1.00000
_exptl_absorpt_correction_T_min 0.72643
_exptl_absorpt_correction_type multi-scan
_exptl_absorpt_process_details
;
CrysAlisPro 1.171.38.46 (Rigaku Oxford Diffraction, 2015)
Empirical absorption correction using spherical harmonics,
 implemented in SCALE3 ABSPACK scaling algorithm.
;
_exptl_crystal_colour brown
_exptl_crystal_colour_primary brown
_exptl_crystal_density_diffrn 1.456
_exptl_crystal_description needle
_exptl_crystal_F_000 816
_exptl_crystal_size_max 0.2
_exptl_crystal_size_mid 0.08
_exptl_crystal_size_min 0.05
_refine_diff_density_max 0.796
_refine_diff_density_min -0.763
_refine_diff_density_rms 0.101
_refine_ls_abs_structure_details
;
 Flack x determined using 3873 quotients [(I+)-(I-)]/[(I+)+(I-)]
 (Parsons, Flack and Wagner, Acta Cryst. B69 (2013) 249-259).
;
_refine_ls_abs_structure_Flack 0.01(3)
_refine_ls_extinction_method none
_refine_ls_goodness_of_fit_ref 1.043
_refine_ls_hydrogen_treatment constr
_refine_ls_matrix_type full
_refine_ls_number_parameters 892
_refine_ls_number_reflns 11583
_refine_ls_number_restraints 99
_refine_ls_restrained_S_all 1.043
_refine_ls_R_factor_all 0.0609
_refine_ls_R_factor_gt 0.0511
_refine_ls_shift/su_max 0.006
_refine_ls_shift/su_mean 0.000
_refine_ls_structure_factor_coef Fsqd
_refine_ls_weighting_details 'w=1/[\s^2^(Fo^2^)+(0.0607P)^2^+3.4636P] where P=(Fo^2^+2Fc^2^)/3'
_refine_ls_weighting_scheme calc
_refine_ls_wR_factor_gt 0.1240
_refine_ls_wR_factor_ref 0.1289
_reflns_Friedel_coverage 0.812
_reflns_Friedel_fraction_full 0.811
_reflns_Friedel_fraction_max 0.811
_reflns_number_gt 10120
_reflns_number_total 11583
_reflns_threshold_expression 'I > 2\s(I)'
_cod_data_source_file d3sc00342f2.cif
_cod_data_source_block exp_592_sq
_cod_depositor_comments 'Adding full bibliography for 1568620--1568621.cif.'
_cod_database_code 1568620
_shelx_shelxl_version_number 2014/7
_chemical_oxdiff_formula 'C20 H20 Br2 B'
_shelx_space_group_comment
;
The symmetry employed for this shelxl refinement is uniquely defined
by the following loop, which should always be used as a source of
symmetry information in preference to the above space-group names.
They are only intended as comments.
;
_shelx_estimated_absorpt_t_max 0.817
_shelx_estimated_absorpt_t_min 0.486
_reflns_odcompleteness_completeness 99.86
_reflns_odcompleteness_iscentric 1
_reflns_odcompleteness_theta 66.49
_olex2_refinement_description
;
1. Fixed Uiso
 At 1.2 times of:
  All C(H) groups
2. Uiso/Uaniso restraints and constraints
C20" \\sim C21" \\sim C22" \\sim C23" \\sim C24" \\sim C19": within 2A with
sigma of 0.005 and sigma for terminal atoms of 0.01
Uanis(C11") \\sim Ueq, Uanis(C4') \\sim Ueq, Uanis(C30') \\sim Ueq, Uanis(C6")
\\sim Ueq, Uanis(C5") \\sim Ueq, Uanis(C11') \\sim Ueq, Uanis(B1) \\sim Ueq,
Uanis(B1') \\sim Ueq: with sigma of 0.005 and sigma for terminal atoms of 0.01
Uanis(C12') \\sim Ueq, Uanis(C5') \\sim Ueq: with sigma of 0.001 and sigma for
terminal atoms of 0.002
3.a Aromatic/amide H refined with riding coordinates:
 C11'(H11'), C11(H11), C17"(H17"), C14'(H14'), C20(H20), C10'(H10'),
 C12'(H12'), C11"(H11"), C12(H12), C24(H24), C12"(H12"), C27'(H27'), C23(H23),
 C18(H18), C10(H10), C14"(H14"), C10"(H10"), C16(H16), C14(H14), C18"(H18"),
 C18'(H18'), C16"(H16"), C17'(H17'), C26'(H26'), C17(H17), C16'(H16'), C22(H22),
  C28'(H28'), C21(H21), C24'(H24'), C27"(H27"), C21"(H21"), C26(H26), C29(H29),
 C28(H28), C26"(H26"), C20"(H20"), C21'(H21'), C30(H30), C28"(H28"), C29'(H29'),
  C29"(H29"), C20'(H20'), C27(H27), C22"(H22"), C30'(H30'), C23'(H23'),
 C30"(H30"), C22'(H22'), C23"(H23"), C24"(H24")
;
_platon_squeeze_void_probe_radius 1.20
_olex2_submission_special_instructions 'No special instructions were received'
_oxdiff_exptl_absorpt_empirical_details
;
Empirical correction (ABSPACK) includes:
- Absorption correction using spherical harmonics
- Frame scaling
;
_oxdiff_exptl_absorpt_empirical_full_max 1.899
_oxdiff_exptl_absorpt_empirical_full_min 0.649

loop_
_space_group_symop_operation_xyz
'x, y, z'

loop_
_atom_site_label
_atom_site_type_symbol
_atom_site_fract_x
_atom_site_fract_y
_atom_site_fract_z
_atom_site_U_iso_or_equiv
_atom_site_adp_type
_atom_site_occupancy
_atom_site_site_symmetry_order
_atom_site_calc_flag
_atom_site_refinement_flags_posn
_atom_site_refinement_flags_adp
_atom_site_refinement_flags_occupancy
_atom_site_disorder_assembly
_atom_site_disorder_group
Br2 Br 0.03600(12) 0.95171(9) 0.38810(7) 0.0249(3) Uani 1 1 d . . . . .
Br1 Br 0.00582(11) 0.56942(9) 0.19755(7) 0.0234(3) Uani 1 1 d . . . . .
Br1' Br 0.55925(12) 0.31135(9) 0.23671(7) 0.0258(3) Uani 1 1 d . . . . .
Br2' Br 0.50998(13) -0.07586(9) 0.57395(8) 0.0298(3) Uani 1 1 d . . . . .
Br2" Br 0.75829(13) 0.69489(10) 0.74766(7) 0.0328(3) Uani 1 1 d . . . . .
Br1" Br 0.8867(2) 0.18564(12) 0.93592(9) 0.0685(7) Uani 1 1 d . . . . .
C5 C 0.1018(10) 0.5365(9) 0.4687(6) 0.016(2) Uani 1 1 d . . . . .
C6" C 0.7967(10) 0.4483(9) 0.5991(7) 0.016(2) Uani 1 1 d . U . . .
C8' C 0.5097(10) 0.0937(8) 0.5363(7) 0.018(2) Uani 1 1 d . . . . .
C15" C 0.7892(10) 0.4547(9) 0.5109(6) 0.015(2) Uani 1 1 d . . . . .
C6' C 0.4901(11) 0.2788(9) 0.5837(7) 0.018(2) Uani 1 1 d . . . . .
C5' C 0.4789(10) 0.3425(8) 0.4976(6) 0.013(2) Uani 1 1 d . U . . .
C4' C 0.4613(10) 0.4655(9) 0.4781(7) 0.017(2) Uani 1 1 d . U . . .
C11' C 0.4182(11) 0.7099(10) 0.4437(7) 0.022(2) Uani 1 1 d . U . . .
H11' H 0.4030 0.7902 0.4313 0.027 Uiso 1 1 calc R . . . .
C7" C 0.7815(10) 0.5559(9) 0.6265(7) 0.019(2) Uani 1 1 d . . . . .
C4 C 0.1213(11) 0.4120(9) 0.4954(7) 0.018(2) Uani 1 1 d . . . . .
C11 C 0.1658(11) 0.1681(9) 0.5498(7) 0.020(2) Uani 1 1 d . . . . .
H11 H 0.1830 0.0880 0.5667 0.024 Uiso 1 1 calc R . . . .
C17" C 0.7564(11) 0.6649(10) 0.4758(7) 0.022(2) Uani 1 1 d . . . . .
H17" H 0.7441 0.7367 0.4359 0.027 Uiso 1 1 calc R . . . .
C5" C 0.8194(11) 0.3392(9) 0.6611(6) 0.018(2) Uani 1 1 d . U . . .
C13" C 0.8229(11) 0.2430(9) 0.5433(7) 0.018(2) Uani 1 1 d . . . . .
C14' C 0.4603(11) 0.4559(9) 0.6304(7) 0.021(2) Uani 1 1 d . . . . .
H14' H 0.4529 0.4927 0.6747 0.025 Uiso 1 1 calc R . . . .
C3 C 0.1159(10) 0.3432(9) 0.4332(7) 0.017(2) Uani 1 1 d . . . . .
C9' C 0.5043(10) 0.1447(9) 0.4514(7) 0.017(2) Uani 1 1 d . . . . .
C6 C 0.1051(10) 0.6008(9) 0.5300(7) 0.017(2) Uani 1 1 d . . . . .
C9 C 0.0628(11) 0.7316(9) 0.3490(7) 0.017(2) Uani 1 1 d . . . . .
C20 C 0.1780(13) 0.2923(11) 0.2405(7) 0.028(3) Uani 1 1 d . . . . .
H20 H 0.2599 0.3215 0.2495 0.033 Uiso 1 1 calc R . . . .
C1 C 0.0612(10) 0.5157(9) 0.3140(7) 0.017(2) Uani 1 1 d . . . . .
C10' C 0.4354(10) 0.6555(9) 0.3759(7) 0.019(2) Uani 1 1 d . . . . .
H10' H 0.4299 0.7010 0.3195 0.022 Uiso 1 1 calc R . . . .
C12' C 0.4237(11) 0.6456(9) 0.5263(7) 0.020(2) Uani 1 1 d . U . . .
H12' H 0.4112 0.6823 0.5702 0.024 Uiso 1 1 calc R . . . .
C15 C 0.1214(11) 0.5441(10) 0.6184(7) 0.023(2) Uani 1 1 d . . . . .
C8 C 0.0643(10) 0.7851(10) 0.4155(7) 0.020(2) Uani 1 1 d . . . . .
C13' C 0.4484(11) 0.5218(9) 0.5473(7) 0.018(2) Uani 1 1 d . . . . .
C7 C 0.0856(11) 0.7262(9) 0.5059(7) 0.018(2) Uani 1 1 d . . . . .
C11" C 0.8526(10) 0.0338(9) 0.5720(6) 0.017(2) Uani 1 1 d . U . . .
H11" H 0.8561 -0.0344 0.5535 0.021 Uiso 1 1 calc R . . . .
C12 C 0.1669(11) 0.2326(9) 0.6086(7) 0.021(2) Uani 1 1 d . . . . .
H12 H 0.1828 0.1957 0.6661 0.025 Uiso 1 1 calc R . . . .
C7' C 0.5050(11) 0.1514(9) 0.6065(7) 0.022(2) Uani 1 1 d . . . . .
C2 C 0.0811(11) 0.3959(10) 0.3436(7) 0.018(2) Uani 1 1 d . . . . .
C24 C -0.0536(13) 0.2715(11) 0.2727(8) 0.029(3) Uani 1 1 d . . . . .
H24 H -0.1265 0.2871 0.3026 0.035 Uiso 1 1 calc R . . . .
C13 C 0.1442(10) 0.3556(9) 0.5834(7) 0.018(2) Uani 1 1 d . . . . .
C12" C 0.8337(11) 0.1388(10) 0.5144(6) 0.022(2) Uani 1 1 d . . . . .
H12" H 0.8276 0.1430 0.4562 0.027 Uiso 1 1 calc R . . . .
C9" C 0.8026(11) 0.4511(10) 0.7840(7) 0.023(2) Uani 1 1 d . . . . .
C27' C 0.3832(13) 0.0008(10) 0.2824(8) 0.029(3) Uani 1 1 d . . . . .
H27' H 0.3040 -0.0073 0.2561 0.035 Uiso 1 1 calc R . . . .
C15' C 0.4830(11) 0.3362(10) 0.6506(7) 0.020(2) Uani 1 1 d . . . . .
C23 C -0.0660(13) 0.2016(10) 0.2146(8) 0.027(3) Uani 1 1 d . . . . .
H23 H -0.1470 0.1699 0.2068 0.032 Uiso 1 1 calc R . . . .
C1' C 0.5071(11) 0.3666(10) 0.3353(7) 0.023(2) Uani 1 1 d . . . . .
C18 C 0.0900(12) 0.7854(10) 0.5700(7) 0.025(3) Uani 1 1 d . . . . .
H18 H 0.0808 0.8666 0.5546 0.030 Uiso 1 1 calc R . . . .
C10 C 0.1381(10) 0.2237(9) 0.4631(7) 0.018(2) Uani 1 1 d . . . . .
H10 H 0.1347 0.1780 0.4241 0.021 Uiso 1 1 calc R . . . .
C4" C 0.8334(10) 0.2378(9) 0.6314(6) 0.017(2) Uani 1 1 d . . . . .
C14" C 0.8018(10) 0.3509(10) 0.4848(6) 0.018(2) Uani 1 1 d . . . . .
H14" H 0.7960 0.3543 0.4266 0.022 Uiso 1 1 calc R . . . .
C25 C 0.0499(12) 0.8038(9) 0.2584(7) 0.021(2) Uani 1 1 d . . . . .
C3' C 0.4602(11) 0.5362(9) 0.3911(7) 0.016(2) Uani 1 1 d . . . . .
C3" C 0.8608(11) 0.1251(9) 0.6916(7) 0.019(2) Uani 1 1 d . . . . .
C10" C 0.8671(12) 0.0278(10) 0.6597(7) 0.024(2) Uani 1 1 d . . . . .
H10" H 0.8815 -0.0450 0.6978 0.029 Uiso 1 1 calc R . . . .
C16 C 0.1229(11) 0.6082(10) 0.6824(7) 0.024(2) Uani 1 1 d . . . . .
H16 H 0.1339 0.5699 0.7402 0.029 Uiso 1 1 calc R . . . .
C14 C 0.1421(11) 0.4222(9) 0.6434(7) 0.019(2) Uani 1 1 d . . . . .
H14 H 0.1548 0.3851 0.7011 0.023 Uiso 1 1 calc R . . . .
C19 C 0.0681(12) 0.3172(9) 0.2851(7) 0.024(2) Uani 1 1 d . . . . .
C18" C 0.7619(11) 0.6581(9) 0.5652(7) 0.020(2) Uani 1 1 d . . . . .
H18" H 0.7515 0.7267 0.5825 0.024 Uiso 1 1 calc R . . . .
C18' C 0.5206(11) 0.0928(9) 0.6913(7) 0.021(2) Uani 1 1 d . . . . .
H18' H 0.5352 0.0123 0.7056 0.025 Uiso 1 1 calc R . . . .
C16" C 0.7696(11) 0.5644(10) 0.4497(7) 0.021(2) Uani 1 1 d . . . . .
H16" H 0.7658 0.5675 0.3915 0.025 Uiso 1 1 calc R . . . .
C8" C 0.7830(11) 0.5497(10) 0.7187(7) 0.023(2) Uani 1 1 d . . . . .
C17' C 0.5151(13) 0.1514(10) 0.7577(7) 0.029(3) Uani 1 1 d . . . . .
H17' H 0.5239 0.1087 0.8146 0.035 Uiso 1 1 calc R . . . .
C2' C 0.4883(11) 0.4840(10) 0.3193(7) 0.022(2) Uani 1 1 d . . . . .
C26' C 0.3888(13) 0.0614(10) 0.3456(7) 0.030(3) Uani 1 1 d . . . . .
H26' H 0.3123 0.0947 0.3603 0.036 Uiso 1 1 calc R . . . .
C17 C 0.1077(13) 0.7280(11) 0.6564(8) 0.030(3) Uani 1 1 d . . . . .
H17 H 0.1093 0.7713 0.6970 0.036 Uiso 1 1 calc R . . . .
C1" C 0.8611(13) 0.2124(10) 0.8142(6) 0.028(3) Uani 1 1 d . . . . .
C16' C 0.4970(12) 0.2696(10) 0.7387(7) 0.028(3) Uani 1 1 d . . . . .
H16' H 0.4936 0.3074 0.7825 0.033 Uiso 1 1 calc R . . . .
C25' C 0.5042(12) 0.0742(10) 0.3879(7) 0.025(3) Uani 1 1 d . . . . .
C22 C 0.0423(15) 0.1801(10) 0.1690(8) 0.036(3) Uani 1 1 d . . . . .
H22 H 0.0330 0.1361 0.1291 0.043 Uiso 1 1 calc R . . . .
C2" C 0.8768(12) 0.1166(9) 0.7830(7) 0.023(2) Uani 1 1 d . . . . .
C28' C 0.4956(14) -0.0467(10) 0.2591(8) 0.034(3) Uani 1 1 d . . . . .
H28' H 0.4938 -0.0871 0.2166 0.041 Uiso 1 1 calc R . . . .
C21 C 0.1640(13) 0.2234(10) 0.1822(7) 0.030(3) Uani 1 1 d . . . . .
H21 H 0.2366 0.2068 0.1524 0.036 Uiso 1 1 calc R . . . .
C24' C 0.6201(14) 0.6168(11) 0.2013(8) 0.034(3) Uani 1 1 d . . . . .
H24' H 0.6943 0.5965 0.2352 0.041 Uiso 1 1 calc R . . . .
C27" C 0.6718(15) 0.4412(13) 1.0041(8) 0.042(3) Uani 1 1 d . . . . .
H27" H 0.5911 0.4326 1.0321 0.051 Uiso 1 1 calc R . . . .
C25" C 0.7964(12) 0.4571(9) 0.8739(7) 0.022(2) Uani 1 1 d . . . . .
C21" C 0.8705(16) -0.1958(12) 0.9227(8) 0.041(2) Uani 1 1 d . U . . .
H21" H 0.8100 -0.2520 0.9504 0.049 Uiso 1 1 calc R . . . .
C26 C 0.1549(13) 0.8269(9) 0.2032(7) 0.026(3) Uani 1 1 d . . . . .
H26 H 0.2381 0.8035 0.2242 0.032 Uiso 1 1 calc R . . . .
C29 C -0.0924(15) 0.8990(11) 0.1415(9) 0.038(3) Uani 1 1 d . . . . .
H29 H -0.1753 0.9241 0.1208 0.046 Uiso 1 1 calc R . . . .
C28 C 0.0163(18) 0.9209(10) 0.0869(8) 0.044(4) Uani 1 1 d . . . . .
H28 H 0.0059 0.9606 0.0294 0.053 Uiso 1 1 calc R . . . .
C26" C 0.6806(15) 0.4412(12) 0.9190(8) 0.041(3) Uani 1 1 d . . . . .
H26" H 0.6045 0.4300 0.8906 0.049 Uiso 1 1 calc R . . . .
C19" C 0.9198(15) -0.0024(10) 0.8369(7) 0.033(2) Uani 1 1 d . U . . .
B1' B 0.4979(12) 0.2817(11) 0.4247(7) 0.018(2) Uani 1 1 d . U . . .
C20" C 0.8263(16) -0.0851(11) 0.8794(8) 0.038(2) Uani 1 1 d . U . . .
H20" H 0.7377 -0.0662 0.8786 0.045 Uiso 1 1 calc R . . . .
C21' C 0.4025(16) 0.6760(13) 0.0996(8) 0.048(4) Uani 1 1 d . . . . .
H21' H 0.3292 0.6962 0.0648 0.058 Uiso 1 1 calc R . . . .
C30 C -0.0756(13) 0.8398(11) 0.2261(9) 0.034(3) Uani 1 1 d . . . . .
H30 H -0.1479 0.8234 0.2626 0.041 Uiso 1 1 calc R . . . .
C28" C 0.7870(17) 0.4543(10) 1.0480(7) 0.040(4) Uani 1 1 d . . . . .
H28" H 0.7840 0.4515 1.1062 0.049 Uiso 1 1 calc R . . . .
C19' C 0.4993(12) 0.5664(9) 0.2319(7) 0.023(2) Uani 1 1 d . . . . .
C29' C 0.6122(15) -0.0338(11) 0.2997(9) 0.040(3) Uani 1 1 d . . . . .
H29' H 0.6892 -0.0641 0.2831 0.048 Uiso 1 1 calc R . . . .
B1 B 0.0778(12) 0.5954(10) 0.3743(7) 0.017(2) Uani 1 1 d . U . . .
C29" C 0.9027(17) 0.4710(13) 1.0050(8) 0.046(4) Uani 1 1 d . . . . .
H29" H 0.9788 0.4811 1.0339 0.055 Uiso 1 1 calc R . . . .
B1" B 0.8262(13) 0.3348(11) 0.7581(8) 0.020(3) Uani 1 1 d . . . . .
C20' C 0.3906(13) 0.5980(12) 0.1788(8) 0.034(3) Uani 1 1 d . . . . .
H20' H 0.3090 0.5658 0.1972 0.040 Uiso 1 1 calc R . . . .
C27 C 0.1404(15) 0.8837(11) 0.1181(8) 0.036(3) Uani 1 1 d . . . . .
H27 H 0.2127 0.8971 0.0815 0.043 Uiso 1 1 calc R . . . .
C22" C 1.0009(16) -0.2246(11) 0.9258(8) 0.041(2) Uani 1 1 d . U . . .
H22" H 1.0271 -0.2998 0.9550 0.050 Uiso 1 1 calc R . . . .
C30' C 0.6159(13) 0.0234(11) 0.3641(8) 0.030(3) Uani 1 1 d . U . . .
H30' H 0.6946 0.0279 0.3921 0.036 Uiso 1 1 calc R . . . .
C23' C 0.6311(18) 0.6940(12) 0.1240(9) 0.051(4) Uani 1 1 d . . . . .
H23' H 0.7125 0.7268 0.1061 0.061 Uiso 1 1 calc R . . . .
C30" C 0.9099(14) 0.4735(12) 0.9170(8) 0.037(3) Uani 1 1 d . . . . .
H30" H 0.9898 0.4860 0.8881 0.044 Uiso 1 1 calc R . . . .
C22' C 0.5250(19) 0.7255(13) 0.0708(10) 0.058(5) Uani 1 1 d . . . . .
H22' H 0.5340 0.7782 0.0172 0.070 Uiso 1 1 calc R . . . .
C23" C 1.0919(17) -0.1448(12) 0.8869(8) 0.045(3) Uani 1 1 d . U . . .
H23" H 1.1801 -0.1652 0.8901 0.055 Uiso 1 1 calc R . . . .
C24" C 1.0529(16) -0.0297(12) 0.8412(8) 0.043(3) Uani 1 1 d . U . . .
H24" H 1.1148 0.0260 0.8149 0.052 Uiso 1 1 calc R . . . .

loop_
_atom_site_aniso_label
_atom_site_aniso_U_11
_atom_site_aniso_U_22
_atom_site_aniso_U_33
_atom_site_aniso_U_23
_atom_site_aniso_U_13
_atom_site_aniso_U_12
Br2 0.0317(8) 0.0137(5) 0.0315(6) -0.0098(4) 0.0021(5) 0.0036(5)
Br1 0.0289(7) 0.0183(5) 0.0250(5) -0.0090(4) -0.0098(5) 0.0040(5)
Br1' 0.0282(7) 0.0243(6) 0.0279(6) -0.0127(5) 0.0052(5) 0.0022(5)
Br2' 0.0377(8) 0.0134(5) 0.0386(6) -0.0074(5) -0.0039(6) 0.0022(5)
Br2" 0.0527(9) 0.0195(6) 0.0286(6) -0.0105(5) 0.0008(6) 0.0091(6)
Br1" 0.153(2) 0.0313(7) 0.0229(6) -0.0091(6) -0.0234(9) 0.0364(10)
C5 0.007(5) 0.019(5) 0.022(5) -0.006(4) -0.001(4) 0.002(4)
C6" 0.009(4) 0.016(4) 0.023(4) -0.005(3) -0.003(4) 0.000(4)
C8' 0.010(6) 0.006(4) 0.035(6) -0.002(4) -0.002(4) 0.000(4)
C15" 0.006(5) 0.013(5) 0.026(5) -0.006(4) 0.003(4) -0.001(4)
C6' 0.012(6) 0.016(5) 0.028(5) -0.008(4) -0.002(4) 0.001(4)
C5' 0.012(2) 0.012(2) 0.014(2) -0.0031(14) -0.0007(14) 0.0006(14)
C4' 0.013(5) 0.016(4) 0.024(4) -0.009(4) 0.001(4) -0.001(4)
C11' 0.017(5) 0.018(4) 0.036(5) -0.013(4) -0.005(4) -0.002(4)
C7" 0.009(6) 0.015(5) 0.033(6) -0.007(4) 0.002(4) 0.003(4)
C4 0.012(6) 0.018(5) 0.025(5) -0.010(4) -0.003(4) 0.001(4)
C11 0.015(6) 0.014(5) 0.030(5) -0.002(4) 0.000(5) 0.001(4)
C17" 0.015(6) 0.027(6) 0.025(5) -0.007(4) -0.001(4) -0.001(5)
C5" 0.017(5) 0.018(4) 0.020(4) -0.007(4) -0.001(4) 0.007(4)
C13" 0.014(6) 0.018(5) 0.025(5) -0.011(4) 0.001(4) 0.003(4)
C14' 0.017(6) 0.019(5) 0.032(6) -0.017(5) 0.000(5) -0.001(5)
C3 0.011(6) 0.019(5) 0.021(5) -0.004(4) 0.000(4) 0.000(4)
C9' 0.009(6) 0.014(5) 0.029(5) -0.006(4) -0.002(4) 0.004(4)
C6 0.008(6) 0.022(5) 0.025(5) -0.012(4) 0.000(4) 0.003(4)
C9 0.009(6) 0.017(5) 0.029(5) -0.012(4) 0.004(4) 0.000(4)
C20 0.022(7) 0.034(6) 0.030(6) -0.015(5) -0.001(5) 0.005(5)
C1 0.008(5) 0.022(5) 0.025(5) -0.013(4) -0.005(4) 0.008(4)
C10' 0.010(6) 0.017(5) 0.029(5) -0.007(4) -0.005(4) 0.003(4)
C12' 0.020(3) 0.020(3) 0.021(3) -0.0057(14) 0.0001(14) 0.0008(14)
C15 0.019(6) 0.024(6) 0.025(5) -0.008(5) 0.005(5) 0.000(5)
C8 0.009(6) 0.025(5) 0.031(6) -0.017(5) 0.007(4) -0.006(4)
C13' 0.014(6) 0.015(5) 0.030(5) -0.014(4) 0.002(4) 0.002(4)
C7 0.013(6) 0.017(5) 0.029(5) -0.012(4) -0.001(4) 0.004(4)
C11" 0.007(4) 0.021(4) 0.027(4) -0.012(4) 0.004(3) 0.000(4)
C12 0.011(6) 0.021(5) 0.026(5) 0.002(4) -0.001(4) 0.001(4)
C7' 0.018(6) 0.012(5) 0.035(6) -0.006(4) -0.001(5) -0.001(4)
C2 0.013(6) 0.023(5) 0.023(5) -0.014(4) -0.002(4) 0.003(4)
C24 0.026(7) 0.030(6) 0.036(6) -0.017(5) -0.005(5) 0.004(5)
C13 0.007(6) 0.019(5) 0.030(6) -0.008(4) 0.003(4) -0.004(4)
C12" 0.026(7) 0.028(6) 0.018(5) -0.013(4) 0.002(4) 0.002(5)
C9" 0.019(6) 0.025(6) 0.025(5) -0.007(5) -0.006(5) 0.001(5)
C27' 0.033(8) 0.019(6) 0.037(6) -0.012(5) -0.011(6) -0.001(5)
C15' 0.011(6) 0.023(6) 0.027(5) -0.008(5) -0.001(4) 0.000(4)
C23 0.037(8) 0.016(5) 0.032(6) -0.012(5) -0.004(5) -0.005(5)
C1' 0.021(6) 0.027(6) 0.023(5) -0.012(4) 0.002(4) -0.001(5)
C18 0.025(7) 0.017(5) 0.033(6) -0.006(5) 0.001(5) -0.009(5)
C10 0.010(6) 0.015(5) 0.030(5) -0.008(4) -0.001(4) 0.004(4)
C4" 0.006(5) 0.024(5) 0.022(5) -0.009(4) -0.002(4) 0.000(4)
C14" 0.010(6) 0.028(6) 0.019(5) -0.009(4) -0.002(4) 0.001(4)
C25 0.021(6) 0.016(5) 0.026(5) -0.007(4) -0.004(5) -0.001(4)
C3' 0.009(6) 0.014(5) 0.026(5) -0.008(4) -0.004(4) 0.001(4)
C3" 0.015(6) 0.015(5) 0.027(5) -0.007(4) 0.004(4) 0.004(4)
C10" 0.029(7) 0.022(5) 0.022(5) -0.006(4) 0.004(5) -0.007(5)
C16 0.022(7) 0.029(6) 0.024(5) -0.009(5) -0.003(5) -0.004(5)
C14 0.014(6) 0.020(5) 0.022(5) -0.005(4) 0.001(4) 0.000(4)
C19 0.031(7) 0.017(5) 0.027(5) -0.013(4) -0.005(5) 0.000(5)
C18" 0.013(6) 0.014(5) 0.032(6) -0.006(4) 0.000(4) 0.003(4)
C18' 0.017(6) 0.016(5) 0.028(5) -0.003(4) -0.004(5) 0.002(5)
C16" 0.014(6) 0.026(6) 0.022(5) -0.005(4) -0.002(4) 0.002(5)
C8" 0.016(6) 0.021(5) 0.036(6) -0.014(5) -0.005(5) 0.000(5)
C17' 0.031(8) 0.028(6) 0.025(5) -0.002(5) -0.005(5) -0.002(5)
C2' 0.012(6) 0.025(6) 0.029(6) -0.010(5) -0.003(5) 0.001(5)
C26' 0.032(7) 0.028(6) 0.034(6) -0.015(5) -0.003(5) 0.010(5)
C17 0.030(7) 0.033(6) 0.034(6) -0.021(5) -0.004(5) 0.000(6)
C1" 0.043(8) 0.025(6) 0.013(5) -0.001(4) -0.009(5) 0.015(6)
C16' 0.028(7) 0.030(6) 0.028(6) -0.012(5) -0.006(5) 0.003(5)
C25' 0.027(7) 0.023(6) 0.030(6) -0.016(5) -0.008(5) 0.004(5)
C22 0.061(10) 0.020(6) 0.032(6) -0.017(5) -0.016(6) 0.011(6)
C2" 0.024(7) 0.013(5) 0.031(6) -0.001(4) -0.006(5) 0.010(5)
C28' 0.049(9) 0.018(6) 0.039(6) -0.015(5) -0.010(6) 0.011(6)
C21 0.039(8) 0.029(6) 0.027(6) -0.018(5) 0.005(5) 0.004(6)
C24' 0.032(8) 0.037(7) 0.037(7) -0.015(6) 0.000(6) -0.017(6)
C27" 0.046(9) 0.046(8) 0.036(7) -0.011(6) 0.009(6) 0.010(7)
C25" 0.031(7) 0.009(5) 0.027(6) -0.008(4) -0.007(5) 0.007(5)
C21" 0.065(6) 0.027(4) 0.026(4) 0.000(4) -0.007(4) 0.004(5)
C26 0.038(8) 0.019(5) 0.024(5) -0.011(4) -0.001(5) -0.004(5)
C29 0.048(9) 0.025(6) 0.046(8) -0.017(6) -0.029(7) 0.015(6)
C28 0.090(13) 0.015(5) 0.030(6) -0.009(5) -0.020(7) 0.012(7)
C26" 0.049(10) 0.044(8) 0.028(6) -0.008(6) 0.001(6) 0.008(7)
C19" 0.055(6) 0.020(4) 0.025(4) -0.005(4) -0.006(4) 0.011(4)
B1' 0.016(5) 0.022(5) 0.020(4) -0.013(4) -0.002(4) 0.009(4)
C20" 0.058(6) 0.028(4) 0.024(4) -0.003(4) -0.004(4) 0.004(4)
C21' 0.052(10) 0.055(9) 0.034(7) -0.003(6) -0.011(7) 0.025(8)
C30 0.027(7) 0.029(7) 0.052(8) -0.021(6) -0.006(6) 0.005(6)
C28" 0.087(12) 0.019(6) 0.018(5) -0.008(5) 0.002(7) 0.002(7)
C19' 0.020(6) 0.020(5) 0.031(6) -0.009(5) -0.002(5) 0.005(5)
C29' 0.050(10) 0.029(7) 0.050(8) -0.026(6) 0.002(7) 0.010(6)
B1 0.011(5) 0.018(5) 0.022(5) -0.009(4) 0.002(4) 0.004(4)
C29" 0.072(11) 0.044(8) 0.023(6) -0.010(6) -0.008(7) -0.021(8)
B1" 0.019(7) 0.022(6) 0.020(6) -0.007(5) -0.004(5) 0.004(5)
C20' 0.026(8) 0.038(7) 0.036(7) -0.009(6) 0.001(5) 0.005(6)
C27 0.052(9) 0.024(6) 0.032(6) -0.009(5) 0.002(6) 0.005(6)
C22" 0.069(6) 0.025(4) 0.029(4) -0.003(4) -0.010(4) 0.013(4)
C30' 0.025(5) 0.032(5) 0.037(5) -0.016(4) -0.004(4) 0.004(4)
C23' 0.073(12) 0.031(7) 0.042(8) 0.001(6) 0.011(8) -0.010(8)
C30" 0.039(8) 0.049(8) 0.026(6) -0.015(6) 0.002(6) -0.012(7)
C22' 0.087(14) 0.035(8) 0.041(8) 0.009(6) 0.027(9) -0.001(8)
C23" 0.060(6) 0.032(5) 0.038(5) 0.003(4) -0.009(5) 0.020(5)
C24" 0.059(6) 0.030(5) 0.036(5) 0.002(4) -0.005(5) 0.015(5)

loop_
_atom_type_symbol
_atom_type_description
_atom_type_scat_dispersion_real
_atom_type_scat_dispersion_imag
_atom_type_scat_source
C C 0.0181 0.0091 'International Tables Vol C Tables 4.2.6.8 and 6.1.1.4'
H H 0.0000 0.0000 'International Tables Vol C Tables 4.2.6.8 and 6.1.1.4'
B B 0.0090 0.0039 'International Tables Vol C Tables 4.2.6.8 and 6.1.1.4'
Br Br -0.6763 1.2805 'International Tables Vol C Tables 4.2.6.8 and 6.1.1.4'

loop_
_geom_angle_atom_site_label_1
_geom_angle_atom_site_label_2
_geom_angle_atom_site_label_3
_geom_angle
_geom_angle_site_symmetry_1
_geom_angle_site_symmetry_3
_geom_angle_publ_flag
C4 C5 B1 119.2(9) . . ?
C6 C5 C4 119.3(9) . . ?
C6 C5 B1 121.5(9) . . ?
C15" C6" C7" 118.6(9) . . ?
C15" C6" C5" 121.1(9) . . ?
C5" C6" C7" 120.3(9) . . ?
C9' C8' Br2' 118.2(8) . . ?
C9' C8' C7' 127.5(9) . . ?
C7' C8' Br2' 114.1(7) . . ?
C6" C15" C16" 120.6(9) . . ?
C14" C15" C6" 118.6(9) . . ?
C14" C15" C16" 120.8(9) . . ?
C5' C6' C7' 120.7(9) . . ?
C5' C6' C15' 120.6(9) . . ?
C15' C6' C7' 118.6(10) . . ?
C6' C5' C4' 119.1(9) . . ?
C6' C5' B1' 120.6(9) . . ?
C4' C5' B1' 120.0(9) . . ?
C5' C4' C13' 119.4(9) . . ?
C5' C4' C3' 121.5(9) . . ?
C3' C4' C13' 119.1(9) . . ?
C10' C11' H11' 119.9 . . ?
C12' C11' H11' 119.9 . . ?
C12' C11' C10' 120.3(10) . . ?
C6" C7" C8" 119.1(9) . . ?
C18" C7" C6" 118.2(10) . . ?
C18" C7" C8" 122.6(10) . . ?
C5 C4 C3 120.2(9) . . ?
C13 C4 C5 120.0(9) . . ?
C13 C4 C3 119.8(9) . . ?
C12 C11 H11 120.3 . . ?
C12 C11 C10 119.5(9) . . ?
C10 C11 H11 120.3 . . ?
C18" C17" H17" 120.6 . . ?
C16" C17" H17" 120.6 . . ?
C16" C17" C18" 118.9(10) . . ?
C6" C5" B1" 119.9(9) . . ?
C4" C5" C6" 118.1(9) . . ?
C4" C5" B1" 122.0(9) . . ?
C4" C13" C12" 120.5(10) . . ?
C14" C13" C12" 120.3(9) . . ?
C14" C13" C4" 119.2(9) . . ?
C13' C14' H14' 119.0 . . ?
C13' C14' C15' 122.1(9) . . ?
C15' C14' H14' 119.0 . . ?
C4 C3 C2 121.6(9) . . ?
C10 C3 C4 117.2(9) . . ?
C10 C3 C2 121.1(10) . . ?
C8' C9' C25' 121.4(10) . . ?
C8' C9' B1' 116.1(9) . . ?
C25' C9' B1' 122.5(9) . . ?
C5 C6 C15 120.9(10) . . ?
C5 C6 C7 121.0(9) . . ?
C15 C6 C7 118.0(9) . . ?
C8 C9 C25 120.1(10) . . ?
C8 C9 B1 116.5(10) . . ?
C25 C9 B1 123.5(9) . . ?
C19 C20 H20 120.1 . . ?
C21 C20 H20 120.1 . . ?
C21 C20 C19 119.7(12) . . ?
C2 C1 Br1 115.6(7) . . ?
C2 C1 B1 120.4(9) . . ?
B1 C1 Br1 123.9(8) . . ?
C11' C10' H10' 119.0 . . ?
C3' C10' C11' 122.0(10) . . ?
C3' C10' H10' 119.0 . . ?
C11' C12' H12' 119.4 . . ?
C11' C12' C13' 121.1(10) . . ?
C13' C12' H12' 119.4 . . ?
C6 C15 C16 121.8(10) . . ?
C14 C15 C6 119.1(10) . . ?
C14 C15 C16 119.1(10) . . ?
C9 C8 Br2 117.9(8) . . ?
C9 C8 C7 125.6(10) . . ?
C7 C8 Br2 116.5(7) . . ?
C14' C13' C4' 119.3(9) . . ?
C14' C13' C12' 122.2(9) . . ?
C12' C13' C4' 118.6(10) . . ?
C6 C7 C8 118.6(9) . . ?
C18 C7 C6 118.3(10) . . ?
C18 C7 C8 123.1(10) . . ?
C12" C11" H11" 119.9 . . ?
C12" C11" C10" 120.2(10) . . ?
C10" C11" H11" 119.9 . . ?
C11 C12 H12 119.6 . . ?
C11 C12 C13 120.9(10) . . ?
C13 C12 H12 119.6 . . ?
C6' C7' C8' 117.6(9) . . ?
C18' C7' C8' 123.4(10) . . ?
C18' C7' C6' 118.9(10) . . ?
C3 C2 C19 118.2(9) . . ?
C1 C2 C3 120.7(9) . . ?
C1 C2 C19 121.1(9) . . ?
C23 C24 H24 120.1 . . ?
C19 C24 H24 120.1 . . ?
C19 C24 C23 119.8(11) . . ?
C4 C13 C12 119.5(9) . . ?
C14 C13 C4 119.1(9) . . ?
C14 C13 C12 121.4(10) . . ?
C13" C12" H12" 120.1 . . ?
C11" C12" C13" 119.9(9) . . ?
C11" C12" H12" 120.1 . . ?
C8" C9" C25" 120.2(10) . . ?
C8" C9" B1" 116.8(10) . . ?
C25" C9" B1" 123.0(10) . . ?
C26' C27' H27' 120.4 . . ?
C28' C27' H27' 120.4 . . ?
C28' C27' C26' 119.3(12) . . ?
C6' C15' C16' 119.9(10) . . ?
C14' C15' C6' 119.4(10) . . ?
C14' C15' C16' 120.7(10) . . ?
C24 C23 H23 120.0 . . ?
C22 C23 C24 120.0(12) . . ?
C22 C23 H23 120.0 . . ?
C2' C1' Br1' 115.3(8) . . ?
C2' C1' B1' 124.0(9) . . ?
B1' C1' Br1' 120.7(8) . . ?
C7 C18 H18 118.7 . . ?
C7 C18 C17 122.6(10) . . ?
C17 C18 H18 118.7 . . ?
C11 C10 H10 118.4 . . ?
C3 C10 C11 123.1(10) . . ?
C3 C10 H10 118.4 . . ?
C5" C4" C13" 121.1(10) . . ?
C5" C4" C3" 120.2(9) . . ?
C13" C4" C3" 118.6(9) . . ?
C15" C14" H14" 119.1 . . ?
C13" C14" C15" 121.9(9) . . ?
C13" C14" H14" 119.1 . . ?
C26 C25 C9 122.0(11) . . ?
C26 C25 C30 118.7(11) . . ?
C30 C25 C9 119.0(11) . . ?
C4' C3' C2' 120.7(9) . . ?
C10' C3' C4' 118.7(9) . . ?
C10' C3' C2' 120.6(10) . . ?
C4" C3" C2" 120.4(9) . . ?
C10" C3" C4" 117.8(10) . . ?
C10" C3" C2" 121.8(10) . . ?
C11" C10" H10" 118.6 . . ?
C3" C10" C11" 122.8(10) . . ?
C3" C10" H10" 118.6 . . ?
C15 C16 H16 120.9 . . ?
C17 C16 C15 118.3(10) . . ?
C17 C16 H16 120.9 . . ?
C15 C14 H14 119.2 . . ?
C13 C14 C15 121.5(10) . . ?
C13 C14 H14 119.2 . . ?
C20 C19 C2 120.0(11) . . ?
C24 C19 C20 119.9(10) . . ?
C24 C19 C2 120.1(10) . . ?
C7" C18" C17" 123.3(10) . . ?
C7" C18" H18" 118.4 . . ?
C17" C18" H18" 118.4 . . ?
C7' C18' H18' 119.0 . . ?
C7' C18' C17' 121.9(10) . . ?
C17' C18' H18' 119.0 . . ?
C15" C16" H16" 119.8 . . ?
C17" C16" C15" 120.4(10) . . ?
C17" C16" H16" 119.8 . . ?
C7" C8" Br2" 115.8(8) . . ?
C9" C8" Br2" 118.1(8) . . ?
C9" C8" C7" 126.1(10) . . ?
C18' C17' H17' 119.8 . . ?
C16' C17' C18' 120.5(10) . . ?
C16' C17' H17' 119.8 . . ?
C1' C2' C3' 119.5(10) . . ?
C1' C2' C19' 123.6(10) . . ?
C3' C2' C19' 116.9(9) . . ?
C27' C26' H26' 118.7 . . ?
C25' C26' C27' 122.6(11) . . ?
C25' C26' H26' 118.7 . . ?
C18 C17 H17 119.5 . . ?
C16 C17 C18 121.0(10) . . ?
C16 C17 H17 119.5 . . ?
C2" C1" Br1" 115.4(8) . . ?
C2" C1" B1" 123.7(9) . . ?
B1" C1" Br1" 120.9(8) . . ?
C15' C16' H16' 120.0 . . ?
C17' C16' C15' 120.0(10) . . ?
C17' C16' H16' 120.0 . . ?
C26' C25' C9' 119.6(10) . . ?
C30' C25' C9' 123.4(11) . . ?
C30' C25' C26' 116.9(10) . . ?
C23 C22 H22 119.8 . . ?
C21 C22 C23 120.5(10) . . ?
C21 C22 H22 119.8 . . ?
C3" C2" C19" 115.0(9) . . ?
C1" C2" C3" 121.0(9) . . ?
C1" C2" C19" 123.9(10) . . ?
C27' C28' H28' 120.5 . . ?
C27' C28' C29' 119.1(11) . . ?
C29' C28' H28' 120.5 . . ?
C20 C21 H21 120.0 . . ?
C22 C21 C20 120.0(11) . . ?
C22 C21 H21 120.0 . . ?
C19' C24' H24' 119.3 . . ?
C23' C24' H24' 119.3 . . ?
C23' C24' C19' 121.4(14) . . ?
C26" C27" H27" 120.7 . . ?
C26" C27" C28" 118.7(13) . . ?
C28" C27" H27" 120.7 . . ?
C26" C25" C9" 121.4(11) . . ?
C26" C25" C30" 118.0(11) . . ?
C30" C25" C9" 120.5(11) . . ?
C20" C21" H21" 119.1 . . ?
C22" C21" H21" 119.1 . . ?
C22" C21" C20" 121.8(14) . . ?
C25 C26 H26 119.1 . . ?
C25 C26 C27 121.7(13) . . ?
C27 C26 H26 119.1 . . ?
C28 C29 H29 120.4 . . ?
C30 C29 H29 120.4 . . ?
C30 C29 C28 119.2(13) . . ?
C29 C28 H28 119.9 . . ?
C27 C28 C29 120.3(11) . . ?
C27 C28 H28 119.9 . . ?
C27" C26" H26" 118.4 . . ?
C25" C26" C27" 123.1(15) . . ?
C25" C26" H26" 118.4 . . ?
C20" C19" C2" 120.4(12) . . ?
C24" C19" C2" 118.8(12) . . ?
C24" C19" C20" 120.8(11) . . ?
C5' B1' C9' 116.7(9) . . ?
C1' B1' C5' 113.9(9) . . ?
C1' B1' C9' 129.4(9) . . ?
C21" C20" C19" 117.9(14) . . ?
C21" C20" H20" 121.1 . . ?
C19" C20" H20" 121.1 . . ?
C20' C21' H21' 119.9 . . ?
C20' C21' C22' 120.3(14) . . ?
C22' C21' H21' 119.9 . . ?
C25 C30 H30 119.6 . . ?
C29 C30 C25 120.7(13) . . ?
C29 C30 H30 119.6 . . ?
C27" C28" H28" 120.2 . . ?
C29" C28" C27" 119.5(11) . . ?
C29" C28" H28" 120.2 . . ?
C24' C19' C2' 120.6(11) . . ?
C20' C19' C2' 121.8(11) . . ?
C20' C19' C24' 117.6(11) . . ?
C28' C29' H29' 119.4 . . ?
C30' C29' C28' 121.2(12) . . ?
C30' C29' H29' 119.4 . . ?
C5 B1 C9 116.7(9) . . ?
C5 B1 C1 117.3(10) . . ?
C1 B1 C9 125.9(10) . . ?
C28" C29" H29" 119.4 . . ?
C28" C29" C30" 121.2(14) . . ?
C30" C29" H29" 119.4 . . ?
C5" B1" C9" 117.6(10) . . ?
C1" B1" C5" 112.6(9) . . ?
C1" B1" C9" 129.7(10) . . ?
C21' C20' C19' 120.8(13) . . ?
C21' C20' H20' 119.6 . . ?
C19' C20' H20' 119.6 . . ?
C26 C27 C28 119.3(13) . . ?
C26 C27 H27 120.3 . . ?
C28 C27 H27 120.3 . . ?
C21" C22" H22" 119.6 . . ?
C23" C22" C21" 120.8(12) . . ?
C23" C22" H22" 119.6 . . ?
C25' C30' H30' 119.5 . . ?
C29' C30' C25' 121.0(12) . . ?
C29' C30' H30' 119.5 . . ?
C24' C23' H23' 119.2 . . ?
C24' C23' C22' 121.6(16) . . ?
C22' C23' H23' 119.2 . . ?
C25" C30" C29" 119.4(13) . . ?
C25" C30" H30" 120.3 . . ?
C29" C30" H30" 120.3 . . ?
C21' C22' H22' 120.8 . . ?
C23' C22' C21' 118.3(13) . . ?
C23' C22' H22' 120.8 . . ?
C22" C23" H23" 119.9 . . ?
C22" C23" C24" 120.2(14) . . ?
C24" C23" H23" 119.9 . . ?
C19" C24" C23" 118.5(14) . . ?
C19" C24" H24" 120.7 . . ?
C23" C24" H24" 120.7 . . ?

loop_
_geom_bond_atom_site_label_1
_geom_bond_atom_site_label_2
_geom_bond_distance
_geom_bond_site_symmetry_2
_geom_bond_publ_flag
Br2 C8 1.922(11) . ?
Br1 C1 1.906(10) . ?
Br1' C1' 1.941(10) . ?
Br2' C8' 1.935(10) . ?
Br2" C8" 1.906(11) . ?
Br1" C1" 1.924(10) . ?
C5 C4 1.434(14) . ?
C5 C6 1.394(14) . ?
C5 B1 1.522(15) . ?
C6" C15" 1.407(14) . ?
C6" C7" 1.457(14) . ?
C6" C5" 1.430(14) . ?
C8' C9' 1.345(15) . ?
C8' C7' 1.466(15) . ?
C15" C14" 1.401(14) . ?
C15" C16" 1.424(15) . ?
C6' C5' 1.402(14) . ?
C6' C7' 1.460(14) . ?
C6' C15' 1.417(15) . ?
C5' C4' 1.415(13) . ?
C5' B1' 1.540(13) . ?
C4' C13' 1.445(13) . ?
C4' C3' 1.434(14) . ?
C11' H11' 0.9300 . ?
C11' C10' 1.414(15) . ?
C11' C12' 1.352(16) . ?
C7" C18" 1.361(15) . ?
C7" C8" 1.469(15) . ?
C4 C3 1.446(14) . ?
C4 C13 1.421(15) . ?
C11 H11 0.9300 . ?
C11 C12 1.362(16) . ?
C11 C10 1.411(15) . ?
C17" H17" 0.9300 . ?
C17" C18" 1.423(15) . ?
C17" C16" 1.366(16) . ?
C5" C4" 1.406(14) . ?
C5" B1" 1.553(15) . ?
C13" C12" 1.428(14) . ?
C13" C4" 1.410(14) . ?
C13" C14" 1.392(15) . ?
C14' H14' 0.9300 . ?
C14' C13' 1.369(16) . ?
C14' C15' 1.385(15) . ?
C3 C2 1.462(14) . ?
C3 C10 1.386(14) . ?
C9' C25' 1.479(14) . ?
C9' B1' 1.563(15) . ?
C6 C15 1.419(15) . ?
C6 C7 1.443(14) . ?
C9 C8 1.378(14) . ?
C9 C25 1.495(15) . ?
C9 B1 1.560(15) . ?
C20 H20 0.9300 . ?
C20 C19 1.401(16) . ?
C20 C21 1.401(16) . ?
C1 C2 1.385(15) . ?
C1 B1 1.528(14) . ?
C10' H10' 0.9300 . ?
C10' C3' 1.389(14) . ?
C12' H12' 0.9300 . ?
C12' C13' 1.434(14) . ?
C15 C16 1.430(15) . ?
C15 C14 1.406(15) . ?
C8 C7 1.460(15) . ?
C7 C18 1.391(15) . ?
C11" H11" 0.9300 . ?
C11" C12" 1.356(15) . ?
C11" C10" 1.405(15) . ?
C12 H12 0.9300 . ?
C12 C13 1.421(15) . ?
C7' C18' 1.371(16) . ?
C2 C19 1.492(14) . ?
C24 H24 0.9300 . ?
C24 C23 1.405(16) . ?
C24 C19 1.390(17) . ?
C13 C14 1.396(14) . ?
C12" H12" 0.9300 . ?
C9" C8" 1.368(16) . ?
C9" C25" 1.470(15) . ?
C9" B1" 1.554(16) . ?
C27' H27' 0.9300 . ?
C27' C26' 1.391(15) . ?
C27' C28' 1.371(18) . ?
C15' C16' 1.440(15) . ?
C23 H23 0.9300 . ?
C23 C22 1.385(19) . ?
C1' C2' 1.356(16) . ?
C1' B1' 1.529(16) . ?
C18 H18 0.9300 . ?
C18 C17 1.394(17) . ?
C10 H10 0.9300 . ?
C4" C3" 1.457(14) . ?
C14" H14" 0.9300 . ?
C25 C26 1.370(17) . ?
C25 C30 1.407(17) . ?
C3' C2' 1.473(14) . ?
C3" C10" 1.376(15) . ?
C3" C2" 1.460(15) . ?
C10" H10" 0.9300 . ?
C16 H16 0.9300 . ?
C16 C17 1.375(17) . ?
C14 H14 0.9300 . ?
C18" H18" 0.9300 . ?
C18' H18' 0.9300 . ?
C18' C17' 1.418(16) . ?
C16" H16" 0.9300 . ?
C17' H17' 0.9300 . ?
C17' C16' 1.362(17) . ?
C2' C19' 1.492(15) . ?
C26' H26' 0.9300 . ?
C26' C25' 1.390(17) . ?
C17 H17 0.9300 . ?
C1" C2" 1.361(16) . ?
C1" B1" 1.535(16) . ?
C16' H16' 0.9300 . ?
C25' C30' 1.387(17) . ?
C22 H22 0.9300 . ?
C22 C21 1.381(19) . ?
C2" C19" 1.513(14) . ?
C28' H28' 0.9300 . ?
C28' C29' 1.39(2) . ?
C21 H21 0.9300 . ?
C24' H24' 0.9300 . ?
C24' C19' 1.400(18) . ?
C24' C23' 1.343(19) . ?
C27" H27" 0.9300 . ?
C27" C26" 1.375(18) . ?
C27" C28" 1.40(2) . ?
C25" C26" 1.372(19) . ?
C25" C30" 1.392(18) . ?
C21" H21" 0.9300 . ?
C21" C20" 1.388(18) . ?
C21" C22" 1.37(2) . ?
C26 H26 0.9300 . ?
C26 C27 1.371(17) . ?
C29 H29 0.9300 . ?
C29 C28 1.40(2) . ?
C29 C30 1.373(19) . ?
C28 H28 0.9300 . ?
C28 C27 1.39(2) . ?
C26" H26" 0.9300 . ?
C19" C20" 1.41(2) . ?
C19" C24" 1.39(2) . ?
C20" H20" 0.9300 . ?
C21' H21' 0.9300 . ?
C21' C20' 1.370(18) . ?
C21' C22' 1.40(2) . ?
C30 H30 0.9300 . ?
C28" H28" 0.9300 . ?
C28" C29" 1.35(2) . ?
C19' C20' 1.395(17) . ?
C29' H29' 0.9300 . ?
C29' C30' 1.379(17) . ?
C29" H29" 0.9300 . ?
C29" C30" 1.414(17) . ?
C20' H20' 0.9300 . ?
C27 H27 0.9300 . ?
C22" H22" 0.9300 . ?
C22" C23" 1.35(2) . ?
C30' H30' 0.9300 . ?
C23' H23' 0.9300 . ?
C23' C22' 1.37(2) . ?
C30" H30" 0.9300 . ?
C22' H22' 0.9300 . ?
C23" H23" 0.9300 . ?
C23" C24" 1.425(17) . ?
C24" H24" 0.9300 . ?

loop_
_geom_torsion_atom_site_label_1
_geom_torsion_atom_site_label_2
_geom_torsion_atom_site_label_3
_geom_torsion_atom_site_label_4
_geom_torsion
_geom_torsion_site_symmetry_1
_geom_torsion_site_symmetry_2
_geom_torsion_site_symmetry_3
_geom_torsion_site_symmetry_4
_geom_torsion_publ_flag
Br2 C8 C7 C6 179.0(8) . . . . ?
Br2 C8 C7 C18 -2.1(15) . . . . ?
Br1 C1 C2 C3 -176.3(8) . . . . ?
Br1 C1 C2 C19 3.9(14) . . . . ?
Br1 C1 B1 C5 170.7(8) . . . . ?
Br1 C1 B1 C9 -4.9(16) . . . . ?
Br1' C1' C2' C3' -174.5(8) . . . . ?
Br1' C1' C2' C19' 3.1(16) . . . . ?
Br1' C1' B1' C5' 169.9(8) . . . . ?
Br1' C1' B1' C9' -10.4(17) . . . . ?
Br2' C8' C9' C25' -2.6(15) . . . . ?
Br2' C8' C9' B1' 177.3(8) . . . . ?
Br2' C8' C7' C6' -173.5(8) . . . . ?
Br2' C8' C7' C18' 10.0(15) . . . . ?
Br1" C1" C2" C3" -179.7(9) . . . . ?
Br1" C1" C2" C19" -3.9(18) . . . . ?
Br1" C1" B1" C5" 176.0(8) . . . . ?
Br1" C1" B1" C9" -1.6(19) . . . . ?
C5 C4 C3 C2 -4.6(16) . . . . ?
C5 C4 C3 C10 178.8(10) . . . . ?
C5 C4 C13 C12 -178.3(10) . . . . ?
C5 C4 C13 C14 2.5(16) . . . . ?
C5 C6 C15 C16 -179.0(10) . . . . ?
C5 C6 C15 C14 3.7(17) . . . . ?
C5 C6 C7 C8 -0.9(15) . . . . ?
C5 C6 C7 C18 -180.0(10) . . . . ?
C6" C15" C14" C13" -0.7(16) . . . . ?
C6" C15" C16" C17" -0.7(16) . . . . ?
C6" C7" C18" C17" -0.5(17) . . . . ?
C6" C7" C8" Br2" -178.6(8) . . . . ?
C6" C7" C8" C9" 2.7(18) . . . . ?
C6" C5" C4" C13" -1.1(16) . . . . ?
C6" C5" C4" C3" 178.0(10) . . . . ?
C6" C5" B1" C9" 2.1(16) . . . . ?
C6" C5" B1" C1" -175.8(11) . . . . ?
C8' C9' C25' C26' 105.8(13) . . . . ?
C8' C9' C25' C30' -77.5(16) . . . . ?
C8' C9' B1' C5' -8.3(15) . . . . ?
C8' C9' B1' C1' 172.0(12) . . . . ?
C8' C7' C18' C17' -179.8(11) . . . . ?
C15" C6" C7" C18" -0.6(15) . . . . ?
C15" C6" C7" C8" 177.1(10) . . . . ?
C15" C6" C5" C4" -0.3(16) . . . . ?
C15" C6" C5" B1" -179.6(10) . . . . ?
C6' C5' C4' C13' -3.2(16) . . . . ?
C6' C5' C4' C3' 174.7(10) . . . . ?
C6' C5' B1' C9' 10.7(16) . . . . ?
C6' C5' B1' C1' -169.5(10) . . . . ?
C6' C7' C18' C17' 3.7(17) . . . . ?
C6' C15' C16' C17' -0.9(18) . . . . ?
C5' C6' C7' C8' 0.9(16) . . . . ?
C5' C6' C7' C18' 177.6(11) . . . . ?
C5' C6' C15' C14' 2.2(17) . . . . ?
C5' C6' C15' C16' -178.9(11) . . . . ?
C5' C4' C13' C14' 3.3(16) . . . . ?
C5' C4' C13' C12' -176.7(10) . . . . ?
C5' C4' C3' C10' 176.5(10) . . . . ?
C5' C4' C3' C2' -5.0(16) . . . . ?
C4' C5' B1' C9' -174.7(10) . . . . ?
C4' C5' B1' C1' 5.0(15) . . . . ?
C4' C3' C2' C1' 4.2(17) . . . . ?
C4' C3' C2' C19' -173.6(10) . . . . ?
C11' C10' C3' C4' 3.4(17) . . . . ?
C11' C10' C3' C2' -175.0(11) . . . . ?
C11' C12' C13' C4' -2.9(17) . . . . ?
C11' C12' C13' C14' 177.0(11) . . . . ?
C7" C6" C15" C14" -179.1(10) . . . . ?
C7" C6" C15" C16" 1.2(15) . . . . ?
C7" C6" C5" C4" 180.0(10) . . . . ?
C7" C6" C5" B1" 0.8(16) . . . . ?
C4 C5 C6 C15 -2.9(16) . . . . ?
C4 C5 C6 C7 -179.8(10) . . . . ?
C4 C5 B1 C9 -177.7(10) . . . . ?
C4 C5 B1 C1 6.4(15) . . . . ?
C4 C3 C2 C1 4.6(16) . . . . ?
C4 C3 C2 C19 -175.6(10) . . . . ?
C4 C3 C10 C11 -0.3(16) . . . . ?
C4 C13 C14 C15 -1.7(16) . . . . ?
C11 C12 C13 C4 -0.7(16) . . . . ?
C11 C12 C13 C14 178.5(11) . . . . ?
C5" C6" C15" C14" 1.3(15) . . . . ?
C5" C6" C15" C16" -178.5(10) . . . . ?
C5" C6" C7" C18" 179.1(10) . . . . ?
C5" C6" C7" C8" -3.2(16) . . . . ?
C5" C4" C3" C10" 176.9(10) . . . . ?
C5" C4" C3" C2" -1.3(16) . . . . ?
C13" C4" C3" C10" -3.9(16) . . . . ?
C13" C4" C3" C2" 177.9(10) . . . . ?
C14' C15' C16' C17' 177.9(12) . . . . ?
C3 C4 C13 C12 2.6(16) . . . . ?
C3 C4 C13 C14 -176.6(10) . . . . ?
C3 C2 C19 C20 -88.7(13) . . . . ?
C3 C2 C19 C24 93.4(13) . . . . ?
C9' C8' C7' C6' 1.3(18) . . . . ?
C9' C8' C7' C18' -175.2(12) . . . . ?
C9' C25' C30' C29' -174.9(12) . . . . ?
C6 C5 C4 C3 178.8(10) . . . . ?
C6 C5 C4 C13 -0.3(16) . . . . ?
C6 C5 B1 C9 2.5(15) . . . . ?
C6 C5 B1 C1 -173.5(10) . . . . ?
C6 C15 C16 C17 0.2(18) . . . . ?
C6 C15 C14 C13 -1.4(17) . . . . ?
C6 C7 C18 C17 -2.3(17) . . . . ?
C9 C8 C7 C6 -1.0(16) . . . . ?
C9 C8 C7 C18 178.0(11) . . . . ?
C9 C25 C26 C27 173.7(11) . . . . ?
C9 C25 C30 C29 -175.3(11) . . . . ?
C1 C2 C19 C20 91.1(14) . . . . ?
C1 C2 C19 C24 -86.8(14) . . . . ?
C10' C11' C12' C13' 0.7(18) . . . . ?
C10' C3' C2' C1' -177.4(11) . . . . ?
C10' C3' C2' C19' 4.8(16) . . . . ?
C12' C11' C10' C3' -1.0(18) . . . . ?
C15 C6 C7 C8 -178.0(10) . . . . ?
C15 C6 C7 C18 3.0(16) . . . . ?
C15 C16 C17 C18 0.6(18) . . . . ?
C8 C9 C25 C26 103.7(12) . . . . ?
C8 C9 C25 C30 -82.5(14) . . . . ?
C8 C9 B1 C5 -4.1(15) . . . . ?
C8 C9 B1 C1 171.5(11) . . . . ?
C8 C7 C18 C17 178.7(11) . . . . ?
C13' C4' C3' C10' -5.5(16) . . . . ?
C13' C4' C3' C2' 172.9(10) . . . . ?
C13' C14' C15' C6' -2.1(17) . . . . ?
C13' C14' C15' C16' 179.1(11) . . . . ?
C7 C6 C15 C16 -2.0(17) . . . . ?
C7 C6 C15 C14 -179.2(10) . . . . ?
C7 C18 C17 C16 0.5(19) . . . . ?
C12 C11 C10 C3 2.2(17) . . . . ?
C12 C13 C14 C15 179.1(11) . . . . ?
C7' C8' C9' C25' -177.2(11) . . . . ?
C7' C8' C9' B1' 2.7(17) . . . . ?
C7' C6' C5' C4' 178.4(10) . . . . ?
C7' C6' C5' B1' -7.0(16) . . . . ?
C7' C6' C15' C14' -175.8(10) . . . . ?
C7' C6' C15' C16' 3.0(16) . . . . ?
C7' C18' C17' C16' -1.6(19) . . . . ?
C2 C3 C10 C11 -176.9(10) . . . . ?
C2 C1 B1 C5 -6.5(16) . . . . ?
C2 C1 B1 C9 178.0(10) . . . . ?
C24 C23 C22 C21 2.2(18) . . . . ?
C13 C4 C3 C2 174.4(10) . . . . ?
C13 C4 C3 C10 -2.1(15) . . . . ?
C12" C13" C4" C5" -178.2(10) . . . . ?
C12" C13" C4" C3" 2.6(16) . . . . ?
C12" C13" C14" C15" 179.2(10) . . . . ?
C12" C11" C10" C3" 1.1(18) . . . . ?
C9" C25" C26" C27" 177.1(12) . . . . ?
C9" C25" C30" C29" -175.7(12) . . . . ?
C27' C26' C25' C9' 177.0(11) . . . . ?
C27' C26' C25' C30' 0.0(18) . . . . ?
C27' C28' C29' C30' 2(2) . . . . ?
C15' C6' C5' C4' 0.4(16) . . . . ?
C15' C6' C5' B1' 175.0(10) . . . . ?
C15' C6' C7' C8' 178.9(10) . . . . ?
C15' C6' C7' C18' -4.4(16) . . . . ?
C15' C14' C13' C4' -0.7(17) . . . . ?
C15' C14' C13' C12' 179.4(11) . . . . ?
C23 C24 C19 C20 -0.7(18) . . . . ?
C23 C24 C19 C2 177.2(10) . . . . ?
C23 C22 C21 C20 -1.7(18) . . . . ?
C1' C2' C19' C24' -88.5(15) . . . . ?
C1' C2' C19' C20' 92.9(15) . . . . ?
C10 C11 C12 C13 -1.7(17) . . . . ?
C10 C3 C2 C1 -178.9(10) . . . . ?
C10 C3 C2 C19 0.9(16) . . . . ?
C4" C5" B1" C9" -177.0(10) . . . . ?
C4" C5" B1" C1" 5.0(16) . . . . ?
C4" C13" C12" C11" 0.7(17) . . . . ?
C4" C13" C14" C15" -0.7(16) . . . . ?
C4" C3" C10" C11" 2.2(17) . . . . ?
C4" C3" C2" C1" 2.8(18) . . . . ?
C4" C3" C2" C19" -173.4(10) . . . . ?
C14" C15" C16" C17" 179.5(10) . . . . ?
C14" C13" C12" C11" -179.2(10) . . . . ?
C14" C13" C4" C5" 1.7(16) . . . . ?
C14" C13" C4" C3" -177.5(10) . . . . ?
C25 C9 C8 Br2 4.7(14) . . . . ?
C25 C9 C8 C7 -175.4(11) . . . . ?
C25 C9 B1 C5 174.8(10) . . . . ?
C25 C9 B1 C1 -9.7(18) . . . . ?
C25 C26 C27 C28 1.3(17) . . . . ?
C3' C4' C13' C14' -174.6(11) . . . . ?
C3' C4' C13' C12' 5.3(16) . . . . ?
C3' C2' C19' C24' 89.2(13) . . . . ?
C3' C2' C19' C20' -89.4(14) . . . . ?
C3" C2" C19" C20" -94.1(14) . . . . ?
C3" C2" C19" C24" 83.8(15) . . . . ?
C10" C11" C12" C13" -2.6(17) . . . . ?
C10" C3" C2" C1" -175.4(12) . . . . ?
C10" C3" C2" C19" 8.4(17) . . . . ?
C16 C15 C14 C13 -178.7(11) . . . . ?
C14 C15 C16 C17 177.4(11) . . . . ?
C19 C20 C21 C22 -0.1(18) . . . . ?
C19 C24 C23 C22 -1.0(18) . . . . ?
C18" C7" C8" Br2" -1.0(15) . . . . ?
C18" C7" C8" C9" -179.6(12) . . . . ?
C18" C17" C16" C15" -0.3(16) . . . . ?
C18' C17' C16' C15' 0.1(19) . . . . ?
C16" C15" C14" C13" 179.0(10) . . . . ?
C16" C17" C18" C7" 1.0(17) . . . . ?
C8" C7" C18" C17" -178.1(10) . . . . ?
C8" C9" C25" C26" 89.2(15) . . . . ?
C8" C9" C25" C30" -94.0(14) . . . . ?
C8" C9" B1" C5" -2.6(16) . . . . ?
C8" C9" B1" C1" 174.9(13) . . . . ?
C2' C1' B1' C5' -6.0(17) . . . . ?
C2' C1' B1' C9' 173.7(12) . . . . ?
C2' C19' C20' C21' 178.5(12) . . . . ?
C26' C27' C28' C29' 0.4(19) . . . . ?
C26' C25' C30' C29' 2.0(19) . . . . ?
C1" C2" C19" C20" 89.8(17) . . . . ?
C1" C2" C19" C24" -92.3(16) . . . . ?
C25' C9' B1' C5' 171.6(11) . . . . ?
C25' C9' B1' C1' -8.1(19) . . . . ?
C2" C3" C10" C11" -179.7(11) . . . . ?
C2" C1" B1" C5" -3.6(18) . . . . ?
C2" C1" B1" C9" 178.7(13) . . . . ?
C2" C19" C20" C21" 175.3(11) . . . . ?
C2" C19" C24" C23" -175.5(12) . . . . ?
C28' C27' C26' C25' -1.2(19) . . . . ?
C28' C29' C30' C25' -3(2) . . . . ?
C21 C20 C19 C2 -176.7(11) . . . . ?
C21 C20 C19 C24 1.3(18) . . . . ?
C24' C19' C20' C21' -0.2(18) . . . . ?
C24' C23' C22' C21' 1(2) . . . . ?
C27" C28" C29" C30" -1(2) . . . . ?
C25" C9" C8" Br2" 3.7(15) . . . . ?
C25" C9" C8" C7" -177.6(11) . . . . ?
C25" C9" B1" C5" 175.2(11) . . . . ?
C25" C9" B1" C1" -7(2) . . . . ?
C21" C22" C23" C24" -1(2) . . . . ?
C26 C25 C30 C29 -1.2(17) . . . . ?
C29 C28 C27 C26 -1.1(18) . . . . ?
C28 C29 C30 C25 1.4(18) . . . . ?
C26" C27" C28" C29" 2(2) . . . . ?
C26" C25" C30" C29" 1.2(19) . . . . ?
B1' C5' C4' C13' -177.8(10) . . . . ?
B1' C5' C4' C3' 0.2(16) . . . . ?
B1' C9' C25' C26' -74.1(16) . . . . ?
B1' C9' C25' C30' 102.6(14) . . . . ?
B1' C1' C2' C3' 1.5(18) . . . . ?
B1' C1' C2' C19' 179.2(11) . . . . ?
C20" C21" C22" C23" 1(2) . . . . ?
C20" C19" C24" C23" 2.4(19) . . . . ?
C30 C25 C26 C27 -0.1(16) . . . . ?
C30 C29 C28 C27 -0.3(18) . . . . ?
C28" C27" C26" C25" -2(2) . . . . ?
C28" C29" C30" C25" -1(2) . . . . ?
C19' C24' C23' C22' -1(2) . . . . ?
B1 C5 C4 C3 -1.0(15) . . . . ?
B1 C5 C4 C13 179.9(10) . . . . ?
B1 C5 C6 C15 177.0(10) . . . . ?
B1 C5 C6 C7 0.0(16) . . . . ?
B1 C9 C8 Br2 -176.5(8) . . . . ?
B1 C9 C8 C7 3.5(16) . . . . ?
B1 C9 C25 C26 -75.1(15) . . . . ?
B1 C9 C25 C30 98.7(13) . . . . ?
B1 C1 C2 C3 1.1(16) . . . . ?
B1 C1 C2 C19 -178.7(10) . . . . ?
B1" C5" C4" C13" 178.1(10) . . . . ?
B1" C5" C4" C3" -2.8(16) . . . . ?
B1" C9" C8" Br2" -178.4(8) . . . . ?
B1" C9" C8" C7" 0.3(18) . . . . ?
B1" C9" C25" C26" -88.6(15) . . . . ?
B1" C9" C25" C30" 88.2(15) . . . . ?
B1" C1" C2" C3" 0(2) . . . . ?
B1" C1" C2" C19" 175.8(12) . . . . ?
C20' C21' C22' C23' 0(2) . . . . ?
C22" C21" C20" C19" 1.1(19) . . . . ?
C22" C23" C24" C19" -1(2) . . . . ?
C23' C24' C19' C2' -177.9(12) . . . . ?
C23' C24' C19' C20' 0.8(19) . . . . ?
C30" C25" C26" C27" 0.2(19) . . . . ?
C22' C21' C20' C19' 0(2) . . . . ?
C24" C19" C20" C21" -2.5(18) . . . . ?

loop_
_platon_squeeze_void_nr
_platon_squeeze_void_average_x
_platon_squeeze_void_average_y
_platon_squeeze_void_average_z
_platon_squeeze_void_volume
_platon_squeeze_void_count_electrons
_platon_squeeze_void_content
1 0.380 0.340 0.925 352 84 ' '
